data_2013842
loop_
_publ_author_name
'Kolitsch, Uwe'

_publ_section_title
;
 RbCr^III^(C~2~O~4~)~2~&#x00B7;2H~2~O,
 Cs~2~Mg(C~2~O~4~)~2~&#x00B7;4H~2~O and
 Rb~2~Cu^II^(C~2~O~4~)~2~&#x00B7;2H~2~O: three new complex oxalate
 hydrates
;
_journal_issue 3
_journal_name_full 'Acta Crystallographica Section C'
_journal_page_first m129
_journal_page_last m133
_journal_paper_doi 10.1107/S0108270104001945
_journal_volume 60
_journal_year 2004
_chemical_formula_iupac '[Rb Cr (C2 O4)2 (H2 O)2]'
_chemical_formula_moiety 'C4 H4 Cr O10 Rb'
_chemical_formula_sum 'C4 H4 Cr O10 Rb'
_chemical_formula_weight 349.54
_chemical_name_common 'Rubidium chromium(III) oxalate dihydrate'
_chemical_name_systematic
;
Diaquabis(\m-oxalato)chromium(III)rubidium(I)
;
_space_group_IT_number 12
_symmetry_cell_setting monoclinic
_symmetry_space_group_name_Hall '-C 2y'
_symmetry_space_group_name_H-M 'C 1 2/m 1'
_atom_sites_solution_hydrogens difmap
_atom_sites_solution_primary direct
_atom_sites_solution_secondary difmap
_cell_angle_alpha 90
_cell_angle_beta 92.46(3)
_cell_angle_gamma 90
_cell_formula_units_Z 2
_cell_length_a 6.6390(10)
_cell_length_b 7.3130(10)
_cell_length_c 10.078(2)
_cell_measurement_reflns_used 752
_cell_measurement_temperature 293(2)
_cell_measurement_theta_max 30.03
_cell_measurement_theta_min 2.04
_cell_volume 488.85(14)
_computing_cell_refinement 'HKL SCALEPACK (Otwinowski & Minor 1997)'
_computing_data_collection 'COLLECT (Nonius, 2002)'
_computing_data_reduction 'HKL DENZO (Otwinowski & Minor, 1997) and SCALEPACK'
_computing_molecular_graphics 'ATOMS (Dowty, 1999) and ORTEP-3 for Windows (Farrugia, 1997)'
_computing_publication_material SHELXL97
_computing_structure_refinement 'SHELXL97 (Sheldrick, 1997)'
_computing_structure_solution 'SHELXS97 (Sheldrick, 1997)'
_diffrn_ambient_temperature 293(2)
_diffrn_measured_fraction_theta_full 0.995
_diffrn_measured_fraction_theta_max 0.995
_diffrn_measurement_device_type 'Nonius KappaCCD area-detector'
_diffrn_measurement_method '\y and \w'
_diffrn_radiation_monochromator graphite
_diffrn_radiation_source 'fine-focus sealed tube'
_diffrn_radiation_type MoK\a
_diffrn_radiation_wavelength 0.71073
_diffrn_reflns_av_R_equivalents 0.0120
_diffrn_reflns_av_sigmaI/netI 0.0175
_diffrn_reflns_limit_h_max 9
_diffrn_reflns_limit_h_min -9
_diffrn_reflns_limit_k_max 10
_diffrn_reflns_limit_k_min -10
_diffrn_reflns_limit_l_max 14
_diffrn_reflns_limit_l_min -14
_diffrn_reflns_number 1410
_diffrn_reflns_theta_full 30.05
_diffrn_reflns_theta_max 30.05
_diffrn_reflns_theta_min 4.05
_diffrn_standards_decay_% 0
_diffrn_standards_interval_time 0
_diffrn_standards_number 0
_exptl_absorpt_coefficient_mu 6.159
_exptl_absorpt_correction_T_max 0.837
_exptl_absorpt_correction_T_min 0.372
_exptl_absorpt_correction_type multi-scan
_exptl_absorpt_process_details '(HKL SCALEPACK; Otwinowski & Minor, 1997)'
_exptl_crystal_colour pink
_exptl_crystal_density_diffrn 2.375
_exptl_crystal_density_meas ?
_exptl_crystal_density_method 'not measured'
_exptl_crystal_description plate
_exptl_crystal_F_000 338
_exptl_crystal_size_max 0.20
_exptl_crystal_size_mid 0.18
_exptl_crystal_size_min 0.03
_refine_diff_density_max 0.429
_refine_diff_density_min -0.955
_refine_ls_extinction_coef 0.022(2)
_refine_ls_extinction_expression Fc^*^=kFc[1+0.001xFc^2^\l^3^/sin(2\q)]^-1/4^
_refine_ls_extinction_method 'SHELXL97 (Sheldrick, 1997)'
_refine_ls_goodness_of_fit_ref 1.122
_refine_ls_hydrogen_treatment refall
_refine_ls_matrix_type full
_refine_ls_number_parameters 47
_refine_ls_number_reflns 759
_refine_ls_number_restraints 0
_refine_ls_restrained_S_all 1.122
_refine_ls_R_factor_all 0.0239
_refine_ls_R_factor_gt 0.0217
_refine_ls_shift/su_max 0.000
_refine_ls_shift/su_mean 0.000
_refine_ls_structure_factor_coef Fsqd
_refine_ls_weighting_details 'calc w = 1/[\s^2^(Fo^2^)+(0.036P)^2^+0.23P] where P=(Fo^2^+2Fc^2^)/3'
_refine_ls_weighting_scheme calc
_refine_ls_wR_factor_gt 0.0583
_refine_ls_wR_factor_ref 0.0602
_reflns_number_gt 708
_reflns_number_total 759
_reflns_threshold_expression I>2\s(I)
_cod_data_source_file sk1664.cif
_cod_data_source_block I
_cod_depositor_comments
;
The following automatic conversions were performed:

'_exptl_crystal_density_meas' value 'not measured' was changed to '?'
- the value is perceived as not measured.

Automatic conversion script
Id: cif_fix_values 3008 2015-01-20 13:52:24Z robertas 
;
_cod_original_sg_symbol_H-M 'C 2/m'
_cod_database_code 2013842
_cod_database_fobs_code 2013842

loop_
_symmetry_equiv_pos_as_xyz
'x, y, z'
'-x, y, -z'
'x+1/2, y+1/2, z'
'-x+1/2, y+1/2, -z'
'-x, -y, -z'
'x, -y, z'
'-x+1/2, -y+1/2, -z'
'x+1/2, -y+1/2, z'

loop_
_atom_site_label
_atom_site_fract_x
_atom_site_fract_y
_atom_site_fract_z
_atom_site_U_iso_or_equiv
_atom_site_adp_type
_atom_site_calc_flag
_atom_site_refinement_flags
_atom_site_occupancy
_atom_site_disorder_assembly
_atom_site_disorder_group
_atom_site_type_symbol
Rb 0.0000 0.5000 0.5000 0.02849(15) Uani d S 1 . . Rb
Cr 0.5000 0.5000 0.0000 0.01441(14) Uani d S 1 . . Cr
O1 0.43538(15) 0.32232(13) 0.13719(10) 0.0204(2) Uani d . 1 . . O
OW2 0.2128(2) 0.5000 -0.06230(18) 0.0254(3) Uani d S 1 . . O
O3 0.31678(19) 0.30771(17) 0.34099(12) 0.0340(3) Uani d . 1 . . O
C 0.3731(2) 0.3934(2) 0.24689(14) 0.0208(3) Uani d . 1 . . C
H 0.165(4) 0.415(3) -0.102(2) 0.055(7) Uiso d . 1 . . H

loop_
_atom_site_aniso_label
_atom_site_aniso_U_11
_atom_site_aniso_U_22
_atom_site_aniso_U_33
_atom_site_aniso_U_12
_atom_site_aniso_U_13
_atom_site_aniso_U_23
Rb 0.0371(2) 0.02514(19) 0.0239(2) 0.000 0.00899(12) 0.000
Cr 0.0168(2) 0.0104(2) 0.0163(2) 0.000 0.00376(15) 0.000
O1 0.0274(5) 0.0133(4) 0.0208(5) -0.0010(4) 0.0058(4) 0.0014(3)
OW2 0.0215(7) 0.0145(6) 0.0397(9) 0.000 -0.0045(6) 0.000
O3 0.0466(7) 0.0302(6) 0.0263(6) 0.0014(5) 0.0133(5) 0.0084(5)
C 0.0234(6) 0.0194(6) 0.0199(6) -0.0002(5) 0.0030(5) 0.0018(5)

loop_
_atom_type_symbol
_atom_type_description
_atom_type_scat_dispersion_real
_atom_type_scat_dispersion_imag
_atom_type_scat_source
C C 0.0033 0.0016 'International Tables Vol C Tables 4.2.6.8 and 6.1.1.4'
O O 0.0106 0.0060 'International Tables Vol C Tables 4.2.6.8 and 6.1.1.4'
Cr Cr 0.3209 0.6236 'International Tables Vol C Tables 4.2.6.8 and 6.1.1.4'
Rb Rb -0.9393 2.9676 'International Tables Vol C Tables 4.2.6.8 and 6.1.1.4'
H H 0.0000 0.0000 'International Tables Vol C Tables 4.2.6.8 and 6.1.1.4'

loop_
_geom_angle_atom_site_label_1
_geom_angle_atom_site_label_2
_geom_angle_atom_site_label_3
_geom_angle_site_symmetry_1
_geom_angle_site_symmetry_3
_geom_angle
_geom_angle_publ_flag
O1 Cr O1 6_565 . 83.14(6) no
O1 Cr O1 6_565 2_655 180.00(4) no
O1 Cr O1 . 2_655 96.86(6) no
O1 Cr O1 6_565 5_665 96.86(6) no
O1 Cr O1 . 5_665 180.00(6) no
O1 Cr O1 2_655 5_665 83.14(6) no
O1 Cr OW2 6_565 . 89.24(5) no
O1 Cr OW2 . . 89.24(5) no
O1 Cr OW2 2_655 . 90.76(5) no
O1 Cr OW2 5_665 . 90.76(5) no
O1 Cr OW2 6_565 5_665 90.76(5) no
O1 Cr OW2 . 5_665 90.76(5) no
O1 Cr OW2 2_655 5_665 89.24(5) no
O1 Cr OW2 5_665 5_665 89.24(5) no
OW2 Cr OW2 . 5_665 180.0 no
O3 C O1 . . 125.31(14) yes
O3 C C . 6_565 121.21(9) yes
O1 C C . 6_565 113.47(8) yes
Rb OW2 H 1_554 . 54.4(17) no
H OW2 H . 6_565 102(4) no

loop_
_geom_bond_atom_site_label_1
_geom_bond_atom_site_label_2
_geom_bond_site_symmetry_2
_geom_bond_distance
_geom_bond_publ_flag
Rb O3 4_556 2.9906(13) yes
Rb O3 8_455 2.9906(13) no
Rb O3 7_556 2.9906(13) no
Rb O3 3_455 2.9906(13) no
Rb O3 2_556 3.0426(14) yes
Rb O3 5_566 3.0426(14) no
Rb O3 . 3.0426(14) no
Rb O3 6_565 3.0426(14) no
Cr O1 6_565 1.9583(10) yes
Cr O1 . 1.9583(10) no
Cr O1 2_655 1.9583(10) no
Cr O1 5_665 1.9583(10) no
Cr OW2 . 1.9816(15) yes
Cr OW2 5_665 1.9816(15) no
O1 C . 1.3047(17) yes
O3 C . 1.2093(17) yes
C C 6_565 1.559(3) yes
OW2 H . 0.80(2) no

loop_
_geom_hbond_atom_site_label_D
_geom_hbond_atom_site_label_H
_geom_hbond_atom_site_label_A
_geom_hbond_site_symmetry_A
_geom_hbond_distance_DH
_geom_hbond_distance_HA
_geom_hbond_distance_DA
_geom_hbond_angle_DHA
_geom_hbond_publ_flag
OW2 H O1 7 0.80(2) 1.88(2) 2.6514(13) 160(2) yes
